data_7041975
loop_
_publ_author_name
'Ghosh, Pokhraj'
'Quiroz, Manuel'
'Wang, Ning'
'Bhuvanesh, Nattamai'
'Darensbourg, Marcetta Y.'

_publ_section_title
;
 Complexes of MN2S2&#x00B7;Fe(\h(5)-C5R5)(CO) as platform for exploring
 cooperative heterobimetallic effects in HER electrocatalysis.
;
_journal_issue 17
_journal_name_full 'Dalton transactions (Cambridge, England : 2003)'
_journal_page_first 5617
_journal_page_last 5624
_journal_paper_doi 10.1039/c6dt04666e
_journal_volume 46
_journal_year 2017
_chemical_formula_moiety 'C16 H23 Co Fe N3 O3 S2, C H2 Cl2, B F4'
_chemical_formula_sum 'C17 H25 B Cl2 Co F4 Fe N3 O3 S2'
_chemical_formula_weight 656.01
_space_group_crystal_system triclinic
_space_group_IT_number 2
_space_group_name_Hall '-P 1'
_space_group_name_H-M_alt 'P -1'
_symmetry_space_group_name_Hall '-P 1'
_symmetry_space_group_name_H-M 'P -1'
_atom_sites_solution_hydrogens geom
_audit_creation_date 2016-02-29
_audit_creation_method
;
Olex2 1.2-beta
(compiled 2015.11.10 svn.r3248 for OlexSys, GUI svn.r5133)
;
_audit_update_record
;
2016-12-06 deposited with the CCDC.
2017-02-02 downloaded from the CCDC.
;
_cell_angle_alpha 73.506(3)
_cell_angle_beta 75.942(3)
_cell_angle_gamma 83.232(3)
_cell_formula_units_Z 2
_cell_length_a 7.592(2)
_cell_length_b 12.668(3)
_cell_length_c 13.662(4)
_cell_measurement_reflns_used 4883
_cell_measurement_temperature 150.15
_cell_measurement_theta_max 27.530
_cell_measurement_theta_min 2.603
_cell_volume 1220.5(6)
_computing_cell_refinement 'SAINT v8.34A (Bruker, 2013)'
_computing_data_reduction 'SAINT v8.34A (Bruker, 2013)'
_computing_molecular_graphics 'Olex2 (Dolomanov et al., 2009)'
_computing_publication_material 'Olex2 (Dolomanov et al., 2009)'
_computing_structure_refinement 'ShelXL (Sheldrick, 2015)'
_computing_structure_solution 'ShelXT (Sheldrick, 2015)'
_diffrn_ambient_temperature 150.15
_diffrn_measured_fraction_theta_full 0.993
_diffrn_measured_fraction_theta_max 0.967
_diffrn_measurement_device_type 'Bruker APEX-II CCD'
_diffrn_measurement_method '\f and \w scans'
_diffrn_radiation_type MoK\a
_diffrn_radiation_wavelength 0.71073
_diffrn_reflns_av_R_equivalents 0.0269
_diffrn_reflns_av_unetI/netI 0.0431
_diffrn_reflns_Laue_measured_fraction_full 0.993
_diffrn_reflns_Laue_measured_fraction_max 0.967
_diffrn_reflns_limit_h_max 9
_diffrn_reflns_limit_h_min -9
_diffrn_reflns_limit_k_max 15
_diffrn_reflns_limit_k_min -16
_diffrn_reflns_limit_l_max 17
_diffrn_reflns_limit_l_min -17
_diffrn_reflns_number 10561
_diffrn_reflns_point_group_measured_fraction_full 0.993
_diffrn_reflns_point_group_measured_fraction_max 0.967
_diffrn_reflns_theta_full 25.242
_diffrn_reflns_theta_max 27.530
_diffrn_reflns_theta_min 1.594
_diffrn_standards_number 0
_exptl_absorpt_coefficient_mu 1.721
_exptl_absorpt_correction_T_max 0.7456
_exptl_absorpt_correction_T_min 0.5325
_exptl_absorpt_correction_type multi-scan
_exptl_absorpt_process_details
;
SADABS-2014/3 (Bruker,2014/3) was used for absorption correction.
wR2(int) was 0.0727 before and 0.0358 after correction.
The Ratio of minimum to maximum transmission is 0.7142.
The \l/2 correction factor is Not present.
;
_exptl_crystal_colour brown
_exptl_crystal_colour_primary brown
_exptl_crystal_density_diffrn 1.785
_exptl_crystal_description plate
_exptl_crystal_F_000 664
_exptl_crystal_size_max 0.3
_exptl_crystal_size_mid 0.18
_exptl_crystal_size_min 0.04
_refine_diff_density_max 0.637
_refine_diff_density_min -0.623
_refine_diff_density_rms 0.085
_refine_ls_extinction_method none
_refine_ls_goodness_of_fit_ref 1.040
_refine_ls_hydrogen_treatment constr
_refine_ls_matrix_type full
_refine_ls_number_parameters 326
_refine_ls_number_reflns 5441
_refine_ls_number_restraints 68
_refine_ls_restrained_S_all 1.034
_refine_ls_R_factor_all 0.0498
_refine_ls_R_factor_gt 0.0348
_refine_ls_shift/su_max 0.001
_refine_ls_shift/su_mean 0.000
_refine_ls_structure_factor_coef Fsqd
_refine_ls_weighting_details 'w=1/[\s^2^(Fo^2^)+(0.0420P)^2^+0.5891P] where P=(Fo^2^+2Fc^2^)/3'
_refine_ls_weighting_scheme calc
_refine_ls_wR_factor_gt 0.0822
_refine_ls_wR_factor_ref 0.0899
_reflns_Friedel_coverage 0.000
_reflns_number_gt 4337
_reflns_number_total 5441
_reflns_threshold_expression 'I > 2\s(I)'
_cod_data_source_file c6dt04666e2.cif
_cod_data_source_block cofe2co
_cod_depositor_comments 'Adding full bibliography for 7041975--7041978.cif.'
_cod_database_code 7041975
_shelxl_version_number 2014/6
_shelx_space_group_comment
;
The symmetry employed for this shelxl refinement is uniquely defined
by the following loop, which should always be used as a source of
symmetry information in preference to the above space-group names.
They are only intended as comments.
;
_shelx_estimated_absorpt_t_max 0.934
_shelx_estimated_absorpt_t_min 0.626
_olex2_refinement_description
;
1. Fixed Uiso
 At 1.2 times of:
  All C(H) groups, All C(H,H) groups
2. Restrained distances
 Co1-N3A \\sim Co1-N3
 with sigma of 0.02
 O1-N3 \\sim O1A-N3A
 with sigma of 0.02
3. Uiso/Uaniso restraints and constraints
Co1 \\sim N3 \\sim N3A \\sim O1A \\sim O1: within 2A with sigma of 0.04 and
sigma for terminal atoms of 0.08
4. Rigid body (RIGU) restrains
 Co1, N3, N3A, O1A, O1
 with sigma for 1-2 distances of 0.004 and sigma for 1-3 distances of 0.004
5. Others
 Sof(O1A)=Sof(N3A)=1-FVAR(1)
 Sof(O1)=Sof(N3)=FVAR(1)
6.a Secondary CH2 refined with riding coordinates:
 C1(H1A,H1B), C2(H2A,H2B), C3(H3A,H3B), C4(H4A,H4B), C5(H5A,H5B), C6(H6A,H6B),
 C7(H7A,H7B), C8(H8A,H8B), C9(H9A,H9B), C1S(H1SA,H1SB)
6.b Aromatic/amide H refined with riding coordinates:
 C12(H12), C13(H13), C14(H14), C15(H15), C16(H16)
;
_olex2_submission_special_instructions 'No special instructions were received'

loop_
_space_group_symop_operation_xyz
'x, y, z'
'-x, -y, -z'

loop_
_atom_site_label
_atom_site_type_symbol
_atom_site_fract_x
_atom_site_fract_y
_atom_site_fract_z
_atom_site_U_iso_or_equiv
_atom_site_adp_type
_atom_site_occupancy
_atom_site_site_symmetry_order
_atom_site_calc_flag
_atom_site_refinement_flags_posn
_atom_site_refinement_flags_adp
_atom_site_refinement_flags_occupancy
_atom_site_disorder_assembly
_atom_site_disorder_group
Co1 Co 0.44554(4) 0.77673(3) 0.52365(2) 0.01556(9) Uani 1 1 d D U . . .
Fe1 Fe 0.30555(5) 0.66869(3) 0.82856(3) 0.01975(10) Uani 1 1 d . . . . .
S1 S 0.50592(9) 0.75910(5) 0.68210(5) 0.02186(15) Uani 1 1 d . . . . .
S2 S 0.23770(9) 0.91319(5) 0.53110(5) 0.02251(15) Uani 1 1 d . . . . .
O1 O 0.2183(5) 0.6387(3) 0.5167(3) 0.0316(11) Uani 0.645(7) 1 d D U P A 1
O2 O 0.3652(3) 0.45572(18) 0.78024(19) 0.0438(6) Uani 1 1 d . . . . .
O3 O 0.5763(3) 0.61494(17) 0.95823(16) 0.0336(5) Uani 1 1 d . . . . .
N1 N 0.6837(3) 0.70095(17) 0.48438(16) 0.0185(4) Uani 1 1 d . . . . .
N2 N 0.4778(3) 0.82143(16) 0.37018(15) 0.0164(4) Uani 1 1 d . . . . .
N3 N 0.3111(16) 0.6583(10) 0.5647(8) 0.025(2) Uani 0.645(7) 1 d D U P A 1
C1 C 0.7170(4) 0.6708(3) 0.6642(2) 0.0291(6) Uani 1 1 d . . . . .
H1A H 0.8235 0.7160 0.6480 0.035 Uiso 1 1 calc R . . . .
H1B H 0.7198 0.6129 0.7302 0.035 Uiso 1 1 calc R . . . .
C2 C 0.7293(4) 0.6172(2) 0.5768(2) 0.0257(6) Uani 1 1 d . . . . .
H2A H 0.8539 0.5849 0.5577 0.031 Uiso 1 1 calc R . . . .
H2B H 0.6438 0.5572 0.6004 0.031 Uiso 1 1 calc R . . . .
C3 C 0.8231(3) 0.7862(2) 0.4408(2) 0.0224(5) Uani 1 1 d . . . . .
H3A H 0.9458 0.7490 0.4364 0.027 Uiso 1 1 calc R . . . .
H3B H 0.8085 0.8334 0.4892 0.027 Uiso 1 1 calc R . . . .
C4 C 0.8083(3) 0.8582(2) 0.3334(2) 0.0225(5) Uani 1 1 d . . . . .
H4A H 0.8921 0.9189 0.3128 0.027 Uiso 1 1 calc R . . . .
H4B H 0.8475 0.8137 0.2821 0.027 Uiso 1 1 calc R . . . .
C5 C 0.6177(3) 0.9071(2) 0.3284(2) 0.0203(5) Uani 1 1 d . . . . .
H5A H 0.5869 0.9625 0.3694 0.024 Uiso 1 1 calc R . . . .
H5B H 0.6142 0.9455 0.2548 0.024 Uiso 1 1 calc R . . . .
C6 C 0.6686(3) 0.6477(2) 0.4010(2) 0.0221(5) Uani 1 1 d . . . . .
H6A H 0.6166 0.5746 0.4343 0.027 Uiso 1 1 calc R . . . .
H6B H 0.7909 0.6369 0.3577 0.027 Uiso 1 1 calc R . . . .
C7 C 0.5456(3) 0.7217(2) 0.3311(2) 0.0197(5) Uani 1 1 d . . . . .
H7A H 0.6153 0.7444 0.2578 0.024 Uiso 1 1 calc R . . . .
H7B H 0.4416 0.6803 0.3330 0.024 Uiso 1 1 calc R . . . .
C8 C 0.3041(3) 0.8697(2) 0.33953(19) 0.0198(5) Uani 1 1 d . . . . .
H8A H 0.2149 0.8118 0.3610 0.024 Uiso 1 1 calc R . . . .
H8B H 0.3258 0.8996 0.2626 0.024 Uiso 1 1 calc R . . . .
C9 C 0.2297(3) 0.9609(2) 0.39218(19) 0.0206(5) Uani 1 1 d . . . . .
H9A H 0.1027 0.9821 0.3853 0.025 Uiso 1 1 calc R . . . .
H9B H 0.3030 1.0265 0.3579 0.025 Uiso 1 1 calc R . . . .
C10 C 0.3454(4) 0.5398(2) 0.7972(2) 0.0277(6) Uani 1 1 d . . . . .
C11 C 0.4732(4) 0.6366(2) 0.9067(2) 0.0244(6) Uani 1 1 d . . . . .
C12 C 0.0247(4) 0.6514(2) 0.8565(2) 0.0295(6) Uani 1 1 d . . . . .
H12 H -0.0300 0.5921 0.8474 0.035 Uiso 1 1 calc R . . . .
C13 C 0.0731(3) 0.7511(2) 0.7794(2) 0.0280(6) Uani 1 1 d . . . . .
H13 H 0.0588 0.7700 0.7092 0.034 Uiso 1 1 calc R . . . .
C14 C 0.1469(4) 0.8177(2) 0.8260(2) 0.0297(6) Uani 1 1 d . . . . .
H14 H 0.1894 0.8895 0.7924 0.036 Uiso 1 1 calc R . . . .
C15 C 0.1461(4) 0.7589(2) 0.9303(2) 0.0299(6) Uani 1 1 d . . . . .
H15 H 0.1878 0.7840 0.9795 0.036 Uiso 1 1 calc R . . . .
C16 C 0.0717(4) 0.6553(2) 0.9490(2) 0.0296(6) Uani 1 1 d . . . . .
H16 H 0.0564 0.5986 1.0127 0.035 Uiso 1 1 calc R . . . .
Cl1 Cl 0.63657(13) 0.88073(7) 0.88004(7) 0.0475(2) Uani 1 1 d . . . . .
Cl2 Cl 0.78506(14) 0.94666(9) 1.02979(8) 0.0625(3) Uani 1 1 d . . . . .
C1S C 0.6556(5) 0.8515(3) 1.0114(3) 0.0476(9) Uani 1 1 d . . . . .
H1SA H 0.5326 0.8526 1.0570 0.057 Uiso 1 1 calc R . . . .
H1SB H 0.7128 0.7766 1.0322 0.057 Uiso 1 1 calc R . . . .
F1 F 1.0099(2) 0.31645(18) 0.82054(14) 0.0463(5) Uani 1 1 d . . . . .
F2 F 0.8516(2) 0.37627(15) 0.69151(13) 0.0380(4) Uani 1 1 d . . . . .
F3 F 0.7727(3) 0.43969(16) 0.83785(15) 0.0487(5) Uani 1 1 d . . . . .
F4 F 0.7241(3) 0.26410(17) 0.84822(15) 0.0539(5) Uani 1 1 d . . . . .
B1 B 0.8385(4) 0.3496(3) 0.7990(2) 0.0270(7) Uani 1 1 d . . . . .
O1A O 0.1848(8) 0.6315(5) 0.6037(5) 0.030(2) Uani 0.355(7) 1 d D U P A 2
N3A N 0.311(3) 0.6630(18) 0.5392(15) 0.025(4) Uani 0.355(7) 1 d D U P A 2

loop_
_atom_site_aniso_label
_atom_site_aniso_U_11
_atom_site_aniso_U_22
_atom_site_aniso_U_33
_atom_site_aniso_U_23
_atom_site_aniso_U_13
_atom_site_aniso_U_12
Co1 0.01319(16) 0.01401(17) 0.01942(17) -0.00581(13) -0.00297(12) 0.00170(12)
Fe1 0.0240(2) 0.01669(19) 0.01952(19) -0.00520(14) -0.00617(14) -0.00091(15)
S1 0.0216(3) 0.0216(3) 0.0216(3) -0.0041(3) -0.0058(2) 0.0002(3)
S2 0.0226(3) 0.0213(3) 0.0234(3) -0.0099(3) -0.0047(2) 0.0093(3)
O1 0.0316(19) 0.0267(18) 0.038(2) -0.0003(14) -0.0161(15) -0.0102(14)
O2 0.0528(14) 0.0270(12) 0.0601(15) -0.0241(11) -0.0146(11) 0.0003(10)
O3 0.0366(12) 0.0336(12) 0.0324(11) -0.0058(9) -0.0164(9) 0.0022(9)
N1 0.0145(10) 0.0162(11) 0.0232(11) -0.0049(9) -0.0032(8) 0.0021(8)
N2 0.0159(10) 0.0138(10) 0.0207(10) -0.0077(8) -0.0032(8) -0.0002(8)
N3 0.025(3) 0.017(3) 0.031(4) -0.001(3) -0.008(3) -0.003(2)
C1 0.0201(13) 0.0384(17) 0.0272(14) -0.0036(12) -0.0112(11) 0.0051(12)
C2 0.0200(13) 0.0219(14) 0.0299(14) -0.0007(11) -0.0065(10) 0.0068(10)
C3 0.0130(12) 0.0262(14) 0.0280(13) -0.0078(11) -0.0046(10) 0.0007(10)
C4 0.0211(13) 0.0192(13) 0.0262(13) -0.0070(11) -0.0010(10) -0.0040(10)
C5 0.0185(12) 0.0180(13) 0.0236(13) -0.0060(10) -0.0017(9) -0.0023(10)
C6 0.0210(13) 0.0139(12) 0.0295(14) -0.0070(10) -0.0024(10) 0.0026(10)
C7 0.0187(12) 0.0186(13) 0.0248(13) -0.0134(10) -0.0030(10) 0.0018(10)
C8 0.0184(12) 0.0202(13) 0.0223(12) -0.0058(10) -0.0081(10) 0.0015(10)
C9 0.0190(12) 0.0193(13) 0.0238(13) -0.0059(10) -0.0076(10) 0.0044(10)
C10 0.0267(14) 0.0278(16) 0.0305(15) -0.0074(12) -0.0092(11) -0.0030(12)
C11 0.0289(14) 0.0204(14) 0.0223(13) -0.0056(11) -0.0030(11) -0.0012(11)
C12 0.0245(14) 0.0327(16) 0.0316(15) -0.0100(12) -0.0024(11) -0.0074(12)
C13 0.0188(13) 0.0356(16) 0.0265(14) -0.0054(12) -0.0053(10) 0.0042(11)
C14 0.0283(14) 0.0177(14) 0.0374(16) -0.0044(12) -0.0023(12) 0.0040(11)
C15 0.0299(15) 0.0318(16) 0.0322(15) -0.0177(13) -0.0057(12) 0.0026(12)
C16 0.0311(15) 0.0303(16) 0.0216(13) -0.0023(12) -0.0005(11) -0.0019(12)
Cl1 0.0586(5) 0.0395(5) 0.0412(5) -0.0028(4) -0.0142(4) -0.0022(4)
Cl2 0.0577(6) 0.0715(7) 0.0700(7) -0.0421(6) -0.0058(5) -0.0089(5)
C1S 0.057(2) 0.048(2) 0.0368(18) -0.0034(15) -0.0117(16) -0.0128(17)
F1 0.0316(10) 0.0745(14) 0.0349(10) -0.0229(10) -0.0097(8) 0.0140(9)
F2 0.0438(10) 0.0442(11) 0.0264(9) -0.0088(8) -0.0092(7) -0.0021(8)
F3 0.0679(13) 0.0366(11) 0.0439(11) -0.0202(9) -0.0150(10) 0.0177(10)
F4 0.0668(14) 0.0517(13) 0.0427(11) -0.0023(9) -0.0111(10) -0.0290(11)
B1 0.0295(16) 0.0295(17) 0.0223(15) -0.0099(13) -0.0038(12) 0.0015(13)
O1A 0.023(3) 0.026(3) 0.037(4) -0.005(2) 0.003(2) -0.012(2)
N3A 0.017(5) 0.018(5) 0.034(8) 0.001(5) -0.004(5) -0.001(3)

loop_
_atom_type_symbol
_atom_type_description
_atom_type_scat_dispersion_real
_atom_type_scat_dispersion_imag
_atom_type_scat_source
C C 0.0033 0.0016 'International Tables Vol C Tables 4.2.6.8 and 6.1.1.4'
H H 0.0000 0.0000 'International Tables Vol C Tables 4.2.6.8 and 6.1.1.4'
B B 0.0013 0.0007 'International Tables Vol C Tables 4.2.6.8 and 6.1.1.4'
Cl Cl 0.1484 0.1585 'International Tables Vol C Tables 4.2.6.8 and 6.1.1.4'
Co Co 0.3494 0.9721 'International Tables Vol C Tables 4.2.6.8 and 6.1.1.4'
F F 0.0171 0.0103 'International Tables Vol C Tables 4.2.6.8 and 6.1.1.4'
Fe Fe 0.3463 0.8444 'International Tables Vol C Tables 4.2.6.8 and 6.1.1.4'
N N 0.0061 0.0033 'International Tables Vol C Tables 4.2.6.8 and 6.1.1.4'
O O 0.0106 0.0060 'International Tables Vol C Tables 4.2.6.8 and 6.1.1.4'
S S 0.1246 0.1234 'International Tables Vol C Tables 4.2.6.8 and 6.1.1.4'

loop_
_geom_angle_atom_site_label_1
_geom_angle_atom_site_label_2
_geom_angle_atom_site_label_3
_geom_angle
S2 Co1 S1 95.94(3)
N1 Co1 S1 88.50(7)
N1 Co1 S2 158.94(6)
N2 Co1 S1 158.45(6)
N2 Co1 S2 88.42(6)
N2 Co1 N1 80.37(8)
N3 Co1 S1 95.7(4)
N3 Co1 S2 102.6(5)
N3 Co1 N1 97.4(5)
N3 Co1 N2 103.9(3)
N3A Co1 S1 106.4(7)
N3A Co1 S2 102.3(8)
N3A Co1 N1 96.1(8)
N3A Co1 N2 93.2(6)
C10 Fe1 S1 94.53(9)
C10 Fe1 C11 93.03(13)
C10 Fe1 C12 89.19(12)
C10 Fe1 C13 109.66(13)
C10 Fe1 C14 149.11(13)
C10 Fe1 C15 145.91(12)
C10 Fe1 C16 106.64(12)
C11 Fe1 S1 92.95(9)
C11 Fe1 C12 135.69(11)
C11 Fe1 C13 155.31(12)
C11 Fe1 C14 117.42(13)
C11 Fe1 C15 89.86(12)
C11 Fe1 C16 98.72(12)
C12 Fe1 S1 131.00(8)
C12 Fe1 C14 65.88(12)
C12 Fe1 C15 65.91(12)
C13 Fe1 S1 94.76(8)
C13 Fe1 C12 39.43(11)
C13 Fe1 C14 39.45(12)
C13 Fe1 C15 65.95(11)
C14 Fe1 S1 89.24(8)
C14 Fe1 C15 38.92(11)
C15 Fe1 S1 119.26(9)
C16 Fe1 S1 155.11(8)
C16 Fe1 C12 39.28(11)
C16 Fe1 C13 66.17(11)
C16 Fe1 C14 65.87(11)
C16 Fe1 C15 39.51(11)
Co1 S1 Fe1 118.27(3)
C1 S1 Co1 96.82(9)
C1 S1 Fe1 108.52(10)
C9 S2 Co1 99.01(8)
C2 N1 Co1 110.57(15)
C2 N1 C3 110.5(2)
C2 N1 C6 111.0(2)
C3 N1 Co1 107.83(15)
C3 N1 C6 110.23(19)
C6 N1 Co1 106.55(15)
C5 N2 Co1 106.90(15)
C7 N2 Co1 107.76(15)
C7 N2 C5 110.33(18)
C8 N2 Co1 110.86(14)
C8 N2 C5 109.39(18)
C8 N2 C7 111.49(19)
O1 N3 Co1 124.7(9)
S1 C1 H1A 109.4
S1 C1 H1B 109.4
H1A C1 H1B 108.0
C2 C1 S1 111.27(18)
C2 C1 H1A 109.4
C2 C1 H1B 109.4
N1 C2 C1 109.5(2)
N1 C2 H2A 109.8
N1 C2 H2B 109.8
C1 C2 H2A 109.8
C1 C2 H2B 109.8
H2A C2 H2B 108.2
N1 C3 H3A 109.1
N1 C3 H3B 109.1
N1 C3 C4 112.7(2)
H3A C3 H3B 107.8
C4 C3 H3A 109.1
C4 C3 H3B 109.1
C3 C4 H4A 108.9
C3 C4 H4B 108.9
H4A C4 H4B 107.7
C5 C4 C3 113.2(2)
C5 C4 H4A 108.9
C5 C4 H4B 108.9
N2 C5 C4 112.5(2)
N2 C5 H5A 109.1
N2 C5 H5B 109.1
C4 C5 H5A 109.1
C4 C5 H5B 109.1
H5A C5 H5B 107.8
N1 C6 H6A 109.7
N1 C6 H6B 109.7
N1 C6 C7 109.76(19)
H6A C6 H6B 108.2
C7 C6 H6A 109.7
C7 C6 H6B 109.7
N2 C7 C6 109.1(2)
N2 C7 H7A 109.9
N2 C7 H7B 109.9
C6 C7 H7A 109.9
C6 C7 H7B 109.9
H7A C7 H7B 108.3
N2 C8 H8A 109.8
N2 C8 H8B 109.8
N2 C8 C9 109.2(2)
H8A C8 H8B 108.3
C9 C8 H8A 109.8
C9 C8 H8B 109.8
S2 C9 H9A 109.8
S2 C9 H9B 109.8
C8 C9 S2 109.57(17)
C8 C9 H9A 109.8
C8 C9 H9B 109.8
H9A C9 H9B 108.2
O2 C10 Fe1 177.3(3)
O3 C11 Fe1 178.3(2)
Fe1 C12 H12 125.3
C13 C12 Fe1 70.20(15)
C13 C12 H12 125.9
C16 C12 Fe1 70.11(16)
C16 C12 H12 125.9
C16 C12 C13 108.1(3)
Fe1 C13 H13 124.3
C12 C13 Fe1 70.37(16)
C12 C13 H13 126.2
C12 C13 C14 107.7(3)
C14 C13 Fe1 70.84(16)
C14 C13 H13 126.2
Fe1 C14 H14 125.4
C13 C14 Fe1 69.71(16)
C13 C14 H14 125.9
C15 C14 Fe1 70.56(16)
C15 C14 C13 108.2(3)
C15 C14 H14 125.9
Fe1 C15 H15 125.5
C14 C15 Fe1 70.53(16)
C14 C15 H15 126.1
C14 C15 C16 107.8(3)
C16 C15 Fe1 69.50(16)
C16 C15 H15 126.1
Fe1 C16 H16 124.1
C12 C16 Fe1 70.61(15)
C12 C16 C15 108.1(2)
C12 C16 H16 126.0
C15 C16 Fe1 70.99(15)
C15 C16 H16 126.0
Cl1 C1S H1SA 109.2
Cl1 C1S H1SB 109.2
Cl2 C1S Cl1 111.91(19)
Cl2 C1S H1SA 109.2
Cl2 C1S H1SB 109.2
H1SA C1S H1SB 107.9
F2 B1 F1 109.6(2)
F3 B1 F1 108.4(3)
F3 B1 F2 110.8(2)
F4 B1 F1 108.8(3)
F4 B1 F2 109.6(3)
F4 B1 F3 109.5(2)
O1A N3A Co1 128.7(16)

loop_
_geom_bond_atom_site_label_1
_geom_bond_atom_site_label_2
_geom_bond_distance
Co1 S1 2.2648(9)
Co1 S2 2.2062(8)
Co1 N1 1.972(2)
Co1 N2 1.971(2)
Co1 N3 1.792(7)
Co1 N3A 1.797(12)
Fe1 S1 2.2935(8)
Fe1 C10 1.778(3)
Fe1 C11 1.793(3)
Fe1 C12 2.099(3)
Fe1 C13 2.097(3)
Fe1 C14 2.112(3)
Fe1 C15 2.113(3)
Fe1 C16 2.093(3)
S1 C1 1.850(3)
S2 C9 1.835(3)
O1 N3 1.161(10)
O2 C10 1.138(3)
O3 C11 1.137(3)
N1 C2 1.485(3)
N1 C3 1.497(3)
N1 C6 1.511(3)
N2 C5 1.502(3)
N2 C7 1.497(3)
N2 C8 1.490(3)
C1 H1A 0.9900
C1 H1B 0.9900
C1 C2 1.513(4)
C2 H2A 0.9900
C2 H2B 0.9900
C3 H3A 0.9900
C3 H3B 0.9900
C3 C4 1.515(4)
C4 H4A 0.9900
C4 H4B 0.9900
C4 C5 1.515(4)
C5 H5A 0.9900
C5 H5B 0.9900
C6 H6A 0.9900
C6 H6B 0.9900
C6 C7 1.543(4)
C7 H7A 0.9900
C7 H7B 0.9900
C8 H8A 0.9900
C8 H8B 0.9900
C8 C9 1.514(3)
C9 H9A 0.9900
C9 H9B 0.9900
C12 H12 0.9500
C12 C13 1.416(4)
C12 C16 1.409(4)
C13 H13 0.9500
C13 C14 1.421(4)
C14 H14 0.9500
C14 C15 1.407(4)
C15 H15 0.9500
C15 C16 1.422(4)
C16 H16 0.9500
Cl1 C1S 1.764(3)
Cl2 C1S 1.747(4)
C1S H1SA 0.9900
C1S H1SB 0.9900
F1 B1 1.394(4)
F2 B1 1.391(3)
F3 B1 1.384(4)
F4 B1 1.380(4)
O1A N3A 1.156(15)

loop_
_geom_torsion_atom_site_label_1
_geom_torsion_atom_site_label_2
_geom_torsion_atom_site_label_3
_geom_torsion_atom_site_label_4
_geom_torsion
Co1 S1 C1 C2 -18.6(2)
Co1 S2 C9 C8 20.90(18)
Co1 N1 C2 C1 -54.0(2)
Co1 N1 C3 C4 -72.1(2)
Co1 N1 C6 C7 35.2(2)
Co1 N2 C5 C4 73.6(2)
Co1 N2 C7 C6 -33.6(2)
Co1 N2 C8 C9 52.9(2)
Fe1 S1 C1 C2 104.29(19)
Fe1 C12 C13 C14 -61.35(19)
Fe1 C12 C16 C15 61.44(19)
Fe1 C13 C14 C15 -60.30(19)
Fe1 C14 C15 C16 -59.73(19)
Fe1 C15 C16 C12 -61.19(19)
S1 Co1 N3 O1 166.2(11)
S1 Co1 N3A O1A 48(3)
S1 C1 C2 N1 46.4(3)
S2 Co1 N3 O1 68.8(12)
S2 Co1 N3A O1A -52(2)
N1 Co1 N3 O1 -104.5(12)
N1 Co1 N3A O1A 138(2)
N1 C3 C4 C5 51.1(3)
N1 C6 C7 N2 -1.2(3)
N2 Co1 N3 O1 -22.7(13)
N2 Co1 N3A O1A -141(2)
N2 C8 C9 S2 -47.0(2)
C2 N1 C3 C4 166.9(2)
C2 N1 C6 C7 155.7(2)
C3 N1 C2 C1 65.3(3)
C3 N1 C6 C7 -81.6(2)
C3 C4 C5 N2 -52.1(3)
C5 N2 C7 C6 82.8(2)
C5 N2 C8 C9 -64.7(2)
C6 N1 C2 C1 -172.0(2)
C6 N1 C3 C4 43.8(3)
C7 N2 C5 C4 -43.3(3)
C7 N2 C8 C9 172.95(19)
C8 N2 C5 C4 -166.3(2)
C8 N2 C7 C6 -155.44(19)
C12 C13 C14 Fe1 61.05(19)
C12 C13 C14 C15 0.7(3)
C13 C12 C16 Fe1 -60.16(19)
C13 C12 C16 C15 1.3(3)
C13 C14 C15 Fe1 59.77(19)
C13 C14 C15 C16 0.0(3)
C14 C15 C16 Fe1 60.38(19)
C14 C15 C16 C12 -0.8(3)
C16 C12 C13 Fe1 60.1(2)
C16 C12 C13 C14 -1.2(3)
